data_4327728
loop_
_publ_author_name
'Hiroyuki Nitadori'
'Takeshi Takahashi'
'Akiko Inagaki'
'Munetaka Akita'

_publ_section_title
;
 Enhanced Photocatalytic Activity of \a-Methylstyrene Oligomerization
 through Effective Metal-to-Ligand Charge-Transfer Localization on the
 Bridging Ligand
;
_journal_name_full 'Inorganic Chemistry'
_journal_page_first 51
_journal_page_last 62
_journal_paper_doi 10.1021/ic200291t
_journal_volume 51
_journal_year 2012
_chemical_formula_sum 'C41 H45 B3 F12 N12 Pd Ru'
_chemical_formula_weight 1173.79
_chemical_name_systematic
; 
 ? 
;
_space_group_IT_number 2
_symmetry_cell_setting triclinic
_symmetry_space_group_name_Hall '-P 1'
_symmetry_space_group_name_H-M 'P -1'
_atom_sites_solution_hydrogens geom
_atom_sites_solution_primary direct
_atom_sites_solution_secondary difmap
_audit_creation_method SHELXL-97
_cell_angle_alpha 94.450(7)
_cell_angle_beta 99.518(6)
_cell_angle_gamma 108.866(4)
_cell_formula_units_Z 2
_cell_length_a 11.8159(16)
_cell_length_b 11.8722(16)
_cell_length_c 19.5212(18)
_cell_measurement_temperature 213(2)
_cell_volume 2530.3(5)
_computing_structure_refinement 'SHELXL-97 (Sheldrick, 1997)'
_computing_structure_solution 'SHELXS-97 (Sheldrick, 1990)'
_diffrn_ambient_temperature 213(2)
_diffrn_detector_area_resol_mean 10.00
_diffrn_measured_fraction_theta_full 0.907
_diffrn_measured_fraction_theta_max 0.907
_diffrn_measurement_device_type 'Rigaku RAXIS-IV Imaging Plate'
_diffrn_measurement_method \w
_diffrn_radiation_monochromator graphite
_diffrn_radiation_source 'rotating anode x-ray generator'
_diffrn_radiation_type MoK\a
_diffrn_radiation_wavelength 0.71075
_diffrn_reflns_av_R_equivalents 0.0599
_diffrn_reflns_av_sigmaI/netI 0.0690
_diffrn_reflns_limit_h_max 15
_diffrn_reflns_limit_h_min -15
_diffrn_reflns_limit_k_max 14
_diffrn_reflns_limit_k_min -15
_diffrn_reflns_limit_l_max 25
_diffrn_reflns_limit_l_min -22
_diffrn_reflns_number 20691
_diffrn_reflns_theta_full 27.48
_diffrn_reflns_theta_max 27.48
_diffrn_reflns_theta_min 3.00
_exptl_absorpt_coefficient_mu 0.741
_exptl_absorpt_correction_T_max 0.9296
_exptl_absorpt_correction_T_min 0.8660
_exptl_absorpt_correction_type none
_exptl_crystal_colour red
_exptl_crystal_density_diffrn 1.541
_exptl_crystal_description prismatic
_exptl_crystal_F_000 1176
_exptl_crystal_size_max 0.20
_exptl_crystal_size_mid 0.20
_exptl_crystal_size_min 0.10
_refine_diff_density_max 0.887
_refine_diff_density_min -1.089
_refine_diff_density_rms 0.117
_refine_ls_extinction_coef 0.0020(7)
_refine_ls_extinction_expression Fc^*^=kFc[1+0.001xFc^2^\l^3^/sin(2\q)]^-1/4^
_refine_ls_extinction_method SHELXL
_refine_ls_goodness_of_fit_ref 1.094
_refine_ls_hydrogen_treatment constr
_refine_ls_matrix_type full
_refine_ls_number_parameters 559
_refine_ls_number_reflns 10549
_refine_ls_number_restraints 0
_refine_ls_restrained_S_all 1.094
_refine_ls_R_factor_all 0.0876
_refine_ls_R_factor_gt 0.0657
_refine_ls_shift/su_max 0.000
_refine_ls_shift/su_mean 0.000
_refine_ls_structure_factor_coef Fsqd
_refine_ls_weighting_details 'calc w=1/[\s^2^(Fo^2^)+(0.1237P)^2^+0.4288P] where P=(Fo^2^+2Fc^2^)/3'
_refine_ls_weighting_scheme calc
_refine_ls_wR_factor_gt 0.1975
_refine_ls_wR_factor_ref 0.2111
_reflns_number_gt 7579
_reflns_number_total 10549
_reflns_threshold_expression >2sigma(I)
_cod_data_source_file ic200291t_si_006.cif
_cod_data_source_block string
_cod_database_code 4327728

loop_
_symmetry_equiv_pos_as_xyz
'x, y, z'
'-x, -y, -z'

loop_
_atom_site_label
_atom_site_type_symbol
_atom_site_fract_x
_atom_site_fract_y
_atom_site_fract_z
_atom_site_U_iso_or_equiv
_atom_site_adp_type
_atom_site_occupancy
_atom_site_symmetry_multiplicity
_atom_site_calc_flag
_atom_site_refinement_flags
_atom_site_disorder_assembly
_atom_site_disorder_group
Pd2 Pd -0.14786(4) 0.10241(4) 0.01968(2) 0.05201(17) Uani 1 1 d . . .
Ru1 Ru 0.20584(4) 0.24235(3) 0.26743(2) 0.03994(15) Uani 1 1 d . . .
N1 N 0.3404(4) 0.2623(4) 0.2089(2) 0.0416(9) Uani 1 1 d . . .
N2 N 0.3080(4) 0.1511(4) 0.3181(2) 0.0440(9) Uani 1 1 d . . .
N3 N 0.3018(4) 0.3967(4) 0.3388(2) 0.0461(10) Uani 1 1 d . . .
N4 N 0.0900(4) 0.2317(4) 0.3377(2) 0.0490(10) Uani 1 1 d . . .
N5 N 0.1014(4) 0.3153(4) 0.2004(2) 0.0450(9) Uani 1 1 d . . .
N6 N 0.0974(4) 0.0900(4) 0.1973(2) 0.0436(9) Uani 1 1 d . . .
N7 N -0.0441(4) 0.2625(4) 0.0933(2) 0.0487(10) Uani 1 1 d . . .
N8 N -0.0506(4) 0.0308(4) 0.0909(2) 0.0485(10) Uani 1 1 d . . .
C1 C 0.3566(5) 0.3258(5) 0.1554(3) 0.0473(12) Uani 1 1 d . . .
H1 H 0.3046 0.3699 0.1434 0.057 Uiso 1 1 calc R . .
C2 C 0.4445(5) 0.3299(5) 0.1170(3) 0.0545(13) Uani 1 1 d . . .
H2 H 0.4526 0.3764 0.0800 0.065 Uiso 1 1 calc R . .
C3 C 0.5222(6) 0.2644(6) 0.1333(3) 0.0599(15) Uani 1 1 d . . .
C4 C 0.5078(5) 0.2021(6) 0.1893(3) 0.0534(13) Uani 1 1 d . . .
H3 H 0.5601 0.1590 0.2027 0.064 Uiso 1 1 calc R . .
C5 C 0.4184(5) 0.2012(5) 0.2263(3) 0.0441(11) Uani 1 1 d . . .
C6 C 0.3982(5) 0.1364(5) 0.2874(3) 0.0463(11) Uani 1 1 d . . .
C7 C 0.4609(6) 0.0643(6) 0.3110(3) 0.0569(14) Uani 1 1 d . . .
H4 H 0.5213 0.0545 0.2877 0.068 Uiso 1 1 calc R . .
C8 C 0.4386(6) 0.0054(6) 0.3680(3) 0.0620(15) Uani 1 1 d . . .
C9 C 0.3468(6) 0.0225(5) 0.3998(3) 0.0555(14) Uani 1 1 d . . .
H5 H 0.3270 -0.0157 0.4388 0.067 Uiso 1 1 calc R . .
C10 C 0.2861(5) 0.0949(5) 0.3739(3) 0.0487(12) Uani 1 1 d . . .
H6 H 0.2255 0.1061 0.3965 0.058 Uiso 1 1 calc R . .
C11 C 0.4088(5) 0.4740(5) 0.3365(3) 0.0543(13) Uani 1 1 d . . .
H7 H 0.4439 0.4646 0.2976 0.065 Uiso 1 1 calc R . .
C12 C 0.4725(6) 0.5698(5) 0.3898(3) 0.0605(15) Uani 1 1 d . . .
H8 H 0.5489 0.6238 0.3863 0.073 Uiso 1 1 calc R . .
C13 C 0.4228(6) 0.5855(5) 0.4482(3) 0.0587(15) Uani 1 1 d . . .
C14 C 0.3098(6) 0.5048(5) 0.4489(3) 0.0593(15) Uani 1 1 d . . .
H9 H 0.2721 0.5136 0.4868 0.071 Uiso 1 1 calc R . .
C15 C 0.2499(5) 0.4104(5) 0.3947(3) 0.0492(12) Uani 1 1 d . . .
C16 C 0.1296(5) 0.3221(5) 0.3930(3) 0.0496(12) Uani 1 1 d . . .
C17 C 0.0577(6) 0.3267(6) 0.4421(3) 0.0661(16) Uani 1 1 d . . .
H10 H 0.0860 0.3911 0.4790 0.079 Uiso 1 1 calc R . .
C18 C -0.0540(7) 0.2388(8) 0.4379(4) 0.075(2) Uani 1 1 d . . .
C19 C -0.0929(6) 0.1492(7) 0.3806(4) 0.0745(19) Uani 1 1 d . . .
H11 H -0.1700 0.0890 0.3747 0.089 Uiso 1 1 calc R . .
C20 C -0.0206(5) 0.1469(6) 0.3324(3) 0.0570(14) Uani 1 1 d . . .
H12 H -0.0492 0.0842 0.2945 0.068 Uiso 1 1 calc R . .
C21 C 0.0997(5) 0.4289(5) 0.2029(3) 0.0485(12) Uani 1 1 d . . .
H13 H 0.1496 0.4867 0.2409 0.058 Uiso 1 1 calc R . .
C22 C 0.0287(5) 0.4617(5) 0.1527(3) 0.0535(13) Uani 1 1 d . . .
H14 H 0.0279 0.5408 0.1556 0.064 Uiso 1 1 calc R . .
C23 C -0.0434(5) 0.3750(6) 0.0962(3) 0.0569(14) Uani 1 1 d . . .
H15 H -0.0920 0.3963 0.0598 0.068 Uiso 1 1 calc R . .
C24 C 0.0271(5) 0.2367(4) 0.1452(3) 0.0427(11) Uani 1 1 d . . .
C25 C 0.0249(5) 0.1133(4) 0.1440(3) 0.0431(11) Uani 1 1 d . . .
C26 C 0.0921(5) -0.0245(5) 0.1972(3) 0.0529(13) Uani 1 1 d . . .
H16 H 0.1410 -0.0446 0.2339 0.063 Uiso 1 1 calc R . .
C27 C 0.0162(5) -0.1132(5) 0.1442(3) 0.0559(14) Uani 1 1 d . . .
H17 H 0.0121 -0.1935 0.1451 0.067 Uiso 1 1 calc R . .
C28 C -0.0523(5) -0.0834(5) 0.0909(3) 0.0556(14) Uani 1 1 d . . .
H18 H -0.1016 -0.1428 0.0535 0.067 Uiso 1 1 calc R . .
C29 C 0.6149(8) 0.2618(9) 0.0888(4) 0.088(2) Uani 1 1 d . . .
C30 C 0.5051(8) -0.0785(8) 0.3928(5) 0.095(3) Uani 1 1 d . . .
C31 C 0.4889(7) 0.6846(6) 0.5069(3) 0.076(2) Uani 1 1 d . . .
C32 C -0.1338(9) 0.2453(10) 0.4910(5) 0.106(3) Uani 1 1 d . . .
C33 C -0.2438(7) -0.0602(6) -0.0389(3) 0.075(2) Uani 1 1 d . . .
H19 H -0.1879 -0.1012 -0.0485 0.090 Uiso 1 1 calc R . .
H20 H -0.2879 -0.0488 -0.0828 0.090 Uiso 1 1 calc R . .
H21 H -0.3012 -0.1083 -0.0134 0.090 Uiso 1 1 calc R . .
C34 C -0.2898(6) 0.2107(6) -0.0905(3) 0.0649(16) Uani 1 1 d . . .
C35 C -0.3594(8) 0.2571(8) -0.1444(4) 0.093(3) Uani 1 1 d . . .
H22 H -0.3090 0.2899 -0.1775 0.111 Uiso 1 1 calc R . .
H23 H -0.3827 0.3197 -0.1220 0.111 Uiso 1 1 calc R . .
H24 H -0.4321 0.1922 -0.1689 0.111 Uiso 1 1 calc R . .
N9 N -0.2360(5) 0.1760(5) -0.0499(3) 0.0666(14) Uani 1 1 d . . .
C36 C 0.6396(16) 0.6685(17) 0.1260(10) 0.195(7) Uiso 1 1 d . . .
C37 C 0.6261(15) 0.6332(15) 0.1957(10) 0.162(5) Uiso 1 1 d . . .
C38 C 0.8591(12) 0.8036(12) 0.3638(7) 0.142(4) Uiso 1 1 d . . .
C39 C 0.8248(10) 0.8442(10) 0.4239(6) 0.111(3) Uiso 1 1 d . . .
C40 C 0.8234(11) 0.4016(11) 0.2766(7) 0.131(4) Uiso 1 1 d . . .
C41 C 0.7856(14) 0.4312(14) 0.3375(9) 0.156(5) Uiso 1 1 d . . .
N10 N 0.5930(18) 0.6171(17) 0.2410(11) 0.245(8) Uiso 1 1 d . . .
N11 N 0.8058(10) 0.8862(11) 0.4721(6) 0.152(4) Uiso 1 1 d . . .
N12 N 0.7693(17) 0.4597(17) 0.3961(10) 0.257(8) Uiso 1 1 d . . .
B1 B -0.2791(8) 0.0043(8) 0.1951(5) 0.073(2) Uiso 1 1 d . . .
F1 F -0.1982(4) -0.0562(4) 0.2038(2) 0.0878(12) Uiso 1 1 d . . .
F2 F -0.2183(5) 0.1220(5) 0.1917(3) 0.1073(15) Uiso 1 1 d . . .
F3 F -0.3351(6) -0.0067(6) 0.2502(4) 0.145(2) Uiso 1 1 d . . .
F4 F -0.3665(6) -0.0443(6) 0.1351(4) 0.141(2) Uiso 1 1 d . . .
B2 B 0.2070(8) 0.4365(8) -0.0040(4) 0.0666(19) Uiso 1 1 d . . .
F5 F 0.3346(14) 0.4775(16) -0.0014(11) 0.066(4) Uiso 0.33 1 d P . .
F6 F 0.1823(19) 0.5274(15) 0.0320(8) 0.059(4) Uiso 0.33 1 d P . .
F7 F 0.1737(19) 0.3255(17) 0.0207(12) 0.051(4) Uiso 0.33 1 d P . .
F8 F 0.1428(14) 0.4095(13) -0.0717(6) 0.046(2) Uiso 0.33 1 d P . .
F201 F 0.307(5) 0.450(5) -0.025(3) 0.32(3) Uiso 0.33 1 d P . .
F202 F 0.208(3) 0.502(3) 0.0456(18) 0.194(15) Uiso 0.33 1 d P . .
F203 F 0.166(2) 0.3328(19) 0.0331(11) 0.075(8) Uiso 0.33 1 d P . .
F204 F 0.104(2) 0.381(2) -0.0602(14) 0.150(11) Uiso 0.33 1 d P . .
F211 F 0.3353(13) 0.5000(13) 0.0189(8) 0.070(5) Uiso 0.33 1 d P . .
F212 F 0.1490(15) 0.5086(15) 0.0331(8) 0.062(5) Uiso 0.33 1 d P . .
F213 F 0.2088(19) 0.3245(18) 0.0091(10) 0.101(8) Uiso 0.33 1 d P . .
F214 F 0.1825(13) 0.4462(13) -0.0719(6) 0.061(4) Uiso 0.33 1 d P . .
B3 B 0.1260(9) 0.7185(9) 0.2992(5) 0.078(2) Uiso 1 1 d . . .
F9 F 0.1085(10) 0.8226(10) 0.3263(5) 0.090(2) Uiso 0.523(8) 1 d P A 1
F10 F 0.1935(15) 0.7476(16) 0.2510(9) 0.155(4) Uiso 0.523(8) 1 d P A 1
F11 F 0.1218(13) 0.6248(12) 0.3339(6) 0.128(3) Uiso 0.523(8) 1 d P A 1
F12 F -0.0012(10) 0.6686(10) 0.2544(6) 0.119(3) Uiso 0.523(8) 1 d P A 1
F301 F 0.1411(11) 0.8123(11) 0.3449(6) 0.090(2) Uiso 0.48 1 d P A 2
F302 F 0.2314(16) 0.6888(15) 0.3222(9) 0.155(4) Uiso 0.48 1 d P A 2
F303 F 0.0359(14) 0.6232(12) 0.3071(7) 0.128(3) Uiso 0.48 1 d P A 2
F304 F 0.1369(14) 0.7284(14) 0.2310(8) 0.119(3) Uiso 0.48 1 d P A 2

loop_
_atom_site_aniso_label
_atom_site_aniso_U_11
_atom_site_aniso_U_22
_atom_site_aniso_U_33
_atom_site_aniso_U_23
_atom_site_aniso_U_13
_atom_site_aniso_U_12
Pd2 0.0505(3) 0.0521(3) 0.0455(3) 0.00031(19) 0.00034(18) 0.0128(2)
Ru1 0.0412(2) 0.0366(2) 0.0394(2) 0.00416(16) 0.00471(15) 0.01176(17)
N1 0.039(2) 0.043(2) 0.042(2) 0.0100(17) 0.0058(16) 0.0137(18)
N2 0.045(2) 0.040(2) 0.038(2) 0.0034(17) 0.0030(17) 0.0070(18)
N3 0.046(2) 0.040(2) 0.046(2) 0.0014(18) 0.0031(18) 0.0091(19)
N4 0.048(3) 0.052(3) 0.049(2) 0.009(2) 0.0112(19) 0.018(2)
N5 0.044(2) 0.040(2) 0.050(2) 0.0062(18) 0.0081(18) 0.0130(18)
N6 0.042(2) 0.034(2) 0.049(2) -0.0007(17) 0.0034(17) 0.0100(18)
N7 0.050(3) 0.042(2) 0.049(2) 0.0027(19) 0.0020(19) 0.013(2)
N8 0.051(3) 0.046(2) 0.044(2) -0.0015(19) 0.0055(19) 0.015(2)
C1 0.051(3) 0.042(3) 0.048(3) 0.007(2) 0.007(2) 0.016(2)
C2 0.058(3) 0.053(3) 0.052(3) 0.012(3) 0.014(2) 0.015(3)
C3 0.054(3) 0.071(4) 0.059(3) 0.020(3) 0.016(3) 0.023(3)
C4 0.052(3) 0.068(4) 0.050(3) 0.016(3) 0.013(2) 0.031(3)
C5 0.042(3) 0.047(3) 0.045(3) 0.009(2) 0.008(2) 0.017(2)
C6 0.049(3) 0.048(3) 0.043(3) 0.010(2) 0.007(2) 0.017(2)
C7 0.055(3) 0.065(4) 0.058(3) 0.020(3) 0.010(3) 0.029(3)
C8 0.066(4) 0.054(3) 0.066(4) 0.022(3) 0.001(3) 0.024(3)
C9 0.060(4) 0.053(3) 0.049(3) 0.016(2) 0.009(2) 0.012(3)
C10 0.053(3) 0.048(3) 0.040(3) 0.012(2) 0.010(2) 0.009(2)
C11 0.056(3) 0.044(3) 0.049(3) 0.006(2) 0.003(2) 0.003(3)
C12 0.062(4) 0.045(3) 0.057(3) 0.003(3) -0.001(3) 0.002(3)
C13 0.081(4) 0.045(3) 0.043(3) 0.000(2) -0.008(3) 0.023(3)
C14 0.081(4) 0.052(3) 0.044(3) -0.001(2) 0.005(3) 0.026(3)
C15 0.064(3) 0.041(3) 0.043(3) 0.004(2) 0.006(2) 0.020(2)
C16 0.061(3) 0.047(3) 0.044(3) 0.005(2) 0.017(2) 0.020(3)
C17 0.079(4) 0.068(4) 0.053(3) 0.002(3) 0.022(3) 0.024(3)
C18 0.070(4) 0.099(6) 0.067(4) 0.014(4) 0.034(3) 0.031(4)
C19 0.057(4) 0.083(5) 0.081(5) 0.022(4) 0.023(3) 0.014(4)
C20 0.049(3) 0.056(3) 0.060(3) 0.008(3) 0.017(2) 0.007(3)
C21 0.052(3) 0.041(3) 0.052(3) 0.001(2) 0.006(2) 0.018(2)
C22 0.062(3) 0.045(3) 0.056(3) 0.007(2) 0.008(3) 0.024(3)
C23 0.056(3) 0.057(3) 0.057(3) 0.012(3) 0.001(3) 0.021(3)
C24 0.042(3) 0.041(3) 0.042(3) 0.004(2) 0.0029(19) 0.012(2)
C25 0.044(3) 0.040(3) 0.041(3) 0.001(2) 0.002(2) 0.012(2)
C26 0.060(3) 0.040(3) 0.060(3) 0.008(2) 0.005(3) 0.021(3)
C27 0.057(3) 0.041(3) 0.063(3) 0.001(2) 0.007(3) 0.011(3)
C28 0.058(3) 0.043(3) 0.060(3) -0.001(2) 0.008(3) 0.013(3)
C29 0.090(5) 0.131(7) 0.081(5) 0.048(5) 0.050(4) 0.064(5)
C30 0.109(6) 0.105(6) 0.101(6) 0.061(5) 0.023(5) 0.066(5)
C31 0.091(5) 0.051(4) 0.060(4) -0.009(3) -0.013(3) 0.007(3)
C32 0.111(7) 0.132(8) 0.091(6) 0.014(6) 0.067(5) 0.040(6)
C33 0.079(5) 0.063(4) 0.056(4) -0.009(3) -0.008(3) 0.003(3)
C34 0.061(4) 0.074(4) 0.054(3) 0.009(3) -0.002(3) 0.022(3)
C35 0.077(5) 0.104(7) 0.085(5) 0.017(5) -0.010(4) 0.026(5)
N9 0.063(3) 0.070(4) 0.060(3) 0.000(3) 0.000(3) 0.022(3)

loop_
_atom_type_symbol
_atom_type_description
_atom_type_scat_dispersion_real
_atom_type_scat_dispersion_imag
_atom_type_scat_source
C C 0.0033 0.0016 'International Tables Vol C Tables 4.2.6.8 and 6.1.1.4'
H H 0.0000 0.0000 'International Tables Vol C Tables 4.2.6.8 and 6.1.1.4'
N N 0.0061 0.0033 'International Tables Vol C Tables 4.2.6.8 and 6.1.1.4'
B B 0.0013 0.0007 'International Tables Vol C Tables 4.2.6.8 and 6.1.1.4'
F F 0.0171 0.0103 'International Tables Vol C Tables 4.2.6.8 and 6.1.1.4'
Pd Pd -0.9988 1.0072 'International Tables Vol C Tables 4.2.6.8 and 6.1.1.4'
Ru Ru -1.2594 0.8363 'International Tables Vol C Tables 4.2.6.8 and 6.1.1.4'

loop_
_geom_angle_atom_site_label_1
_geom_angle_atom_site_label_2
_geom_angle_atom_site_label_3
_geom_angle
N9 Pd2 C33 88.1(3)
N9 Pd2 N8 177.8(2)
C33 Pd2 N8 93.2(2)
N9 Pd2 N7 98.6(2)
C33 Pd2 N7 172.6(2)
N8 Pd2 N7 80.24(17)
N2 Ru1 N1 78.44(17)
N2 Ru1 N4 96.94(18)
N1 Ru1 N4 172.31(17)
N2 Ru1 N5 169.89(16)
N1 Ru1 N5 95.36(16)
N4 Ru1 N5 90.04(18)
N2 Ru1 N3 90.59(17)
N1 Ru1 N3 95.29(17)
N4 Ru1 N3 78.50(18)
N5 Ru1 N3 97.99(17)
N2 Ru1 N6 92.39(17)
N1 Ru1 N6 88.56(17)
N4 Ru1 N6 97.83(18)
N5 Ru1 N6 79.37(17)
N3 Ru1 N6 175.53(17)
C1 N1 C5 117.2(4)
C1 N1 Ru1 127.1(4)
C5 N1 Ru1 115.7(3)
C10 N2 C6 117.2(5)
C10 N2 Ru1 126.2(4)
C6 N2 Ru1 116.2(3)
C11 N3 C15 119.2(4)
C11 N3 Ru1 125.8(4)
C15 N3 Ru1 114.9(3)
C20 N4 C16 117.9(5)
C20 N4 Ru1 126.2(4)
C16 N4 Ru1 115.8(4)
C24 N5 C21 116.1(5)
C24 N5 Ru1 113.8(3)
C21 N5 Ru1 130.1(4)
C25 N6 C26 116.9(4)
C25 N6 Ru1 113.4(3)
C26 N6 Ru1 129.7(4)
C24 N7 C23 117.8(5)
C24 N7 Pd2 110.1(3)
C23 N7 Pd2 132.0(4)
C25 N8 C28 117.5(5)
C25 N8 Pd2 112.8(4)
C28 N8 Pd2 129.7(4)
N1 C1 C2 123.6(5)
C1 C2 C3 119.3(5)
C4 C3 C2 117.1(5)
C4 C3 C29 122.8(6)
C2 C3 C29 120.0(6)
C3 C4 C5 121.3(5)
N1 C5 C4 121.4(5)
N1 C5 C6 114.5(4)
C4 C5 C6 124.1(5)
N2 C6 C7 121.3(5)
N2 C6 C5 114.6(5)
C7 C6 C5 124.1(5)
C6 C7 C8 122.1(6)
C7 C8 C9 116.2(5)
C7 C8 C30 122.2(6)
C9 C8 C30 121.6(6)
C10 C9 C8 119.5(5)
N2 C10 C9 123.7(5)
N3 C11 C12 122.3(6)
C13 C12 C11 120.0(6)
C14 C13 C12 116.7(5)
C14 C13 C31 121.7(6)
C12 C13 C31 121.7(6)
C13 C14 C15 121.4(6)
N3 C15 C14 120.5(5)
N3 C15 C16 116.1(4)
C14 C15 C16 123.4(5)
N4 C16 C17 120.9(5)
N4 C16 C15 114.4(4)
C17 C16 C15 124.6(5)
C18 C17 C16 121.3(6)
C17 C18 C19 116.6(6)
C17 C18 C32 121.3(7)
C19 C18 C32 122.0(7)
C20 C19 C18 121.1(6)
N4 C20 C19 122.1(6)
C22 C21 N5 122.0(5)
C21 C22 C23 118.2(5)
N7 C23 C22 120.6(5)
N7 C24 N5 125.3(5)
N7 C24 C25 118.5(5)
N5 C24 C25 116.1(5)
N6 C25 N8 124.7(5)
N6 C25 C24 117.1(4)
N8 C25 C24 118.3(5)
N6 C26 C27 121.1(5)
C28 C27 C26 119.2(6)
N8 C28 C27 120.6(5)
N9 C34 C35 179.3(9)
C34 N9 Pd2 176.0(6)
N10 C37 C36 162(2)
N11 C39 C38 173.7(15)
N12 C41 C40 170.7(18)
F3 B1 F2 110.9(7)
F3 B1 F1 107.6(7)
F2 B1 F1 109.6(7)
F3 B1 F4 108.2(8)
F2 B1 F4 109.3(8)
F1 B1 F4 111.2(7)
F202 B2 F201 118(3)
F202 B2 F214 129(2)
F201 B2 F214 75(2)
F202 B2 F8 133.1(18)
F201 B2 F8 91(2)
F214 B2 F8 22.5(7)
F202 B2 F6 22.8(18)
F201 B2 F6 124(3)
F214 B2 F6 107.0(11)
F8 B2 F6 110.7(11)
F202 B2 F213 116(2)
F201 B2 F213 86(3)
F214 B2 F213 114.0(12)
F8 B2 F213 100.6(12)
F6 B2 F213 134.6(13)
F202 B2 F7 102(2)
F201 B2 F7 107(3)
F214 B2 F7 122.2(13)
F8 B2 F7 103.0(12)
F6 B2 F7 116.4(14)
F213 B2 F7 21.1(12)
F202 B2 F5 98(2)
F201 B2 F5 22(2)
F214 B2 F5 92.3(11)
F8 B2 F5 111.3(12)
F6 B2 F5 106.8(13)
F213 B2 F5 90.8(12)
F7 B2 F5 108.8(13)
F202 B2 F211 79.1(19)
F201 B2 F211 40(2)
F214 B2 F211 105.3(11)
F8 B2 F211 126.5(11)
F6 B2 F211 90.2(12)
F213 B2 F211 97.1(12)
F7 B2 F211 110.7(12)
F5 B2 F211 18.5(8)
F202 B2 F204 124(2)
F201 B2 F204 112(3)
F214 B2 F204 45.5(11)
F8 B2 F204 23.4(11)
F6 B2 F204 106.1(15)
F213 B2 F204 89.8(15)
F7 B2 F204 85.5(14)
F5 B2 F204 132.7(15)
F211 B2 F204 149.4(14)
F202 B2 F203 91(2)
F201 B2 F203 115(3)
F214 B2 F203 130.4(13)
F8 B2 F203 109.6(13)
F6 B2 F203 105.2(12)
F213 B2 F203 31.2(11)
F7 B2 F203 11.3(15)
F5 B2 F203 113.2(12)
F211 B2 F203 111.3(12)
F204 B2 F203 89.7(15)
F202 B2 F212 29.2(17)
F201 B2 F212 139(3)
F214 B2 F212 107.5(10)
F8 B2 F212 105.1(9)
F6 B2 F212 15.2(9)
F213 B2 F212 125.7(12)
F7 B2 F212 105.5(14)
F5 B2 F212 121.6(12)
F211 B2 F212 104.4(11)
F204 B2 F212 95.4(13)
F203 B2 F212 94.7(11)
F201 F5 B2 64(7)
F202 F6 B2 59(4)
F213 F7 B2 78(4)
F214 F8 F204 156(5)
F214 F8 B2 75(2)
F204 F8 B2 85(3)
F5 F201 F211 16(4)
F5 F201 B2 95(8)
F211 F201 B2 79(4)
F5 F201 F214 133(9)
F211 F201 F214 119(5)
B2 F201 F214 54(2)
F6 F202 F212 32(3)
F6 F202 B2 98(5)
F212 F202 B2 97(4)
F6 F202 F211 118(6)
F212 F202 F211 142(4)
B2 F202 F211 56.7(16)
F213 F203 B2 68.3(19)
F8 F204 F214 12(2)
F8 F204 B2 72(3)
F214 F204 B2 62.2(14)
F201 F211 B2 61(4)
F201 F211 F202 105(4)
B2 F211 F202 44.2(12)
F202 F212 B2 53(3)
F7 F213 F203 12(4)
F7 F213 B2 81(4)
F203 F213 B2 81(2)
F8 F214 F204 12(2)
F8 F214 B2 83(2)
F204 F214 B2 72.2(15)
F8 F214 F201 118(3)
F204 F214 F201 113(3)
B2 F214 F201 51(2)
F301 B3 F303 111.8(11)
F301 B3 F10 111.9(12)
F303 B3 F10 135.5(12)
F301 B3 F11 108.3(10)
F303 B3 F11 46.8(8)
F10 B3 F11 122.9(12)
F301 B3 F304 122.2(11)
F303 B3 F304 114.3(11)
F10 B3 F304 28.9(9)
F11 B3 F304 128.4(11)
F301 B3 F9 22.5(7)
F303 B3 F9 109.6(10)
F10 B3 F9 107.5(11)
F11 B3 F9 124.2(10)
F304 B3 F9 107.2(10)
F301 B3 F302 102.7(11)
F303 B3 F302 103.3(12)
F10 B3 F302 74.6(11)
F11 B3 F302 58.1(9)
F304 B3 F302 98.6(11)
F9 B3 F302 123.8(11)
F301 B3 F12 112.7(10)
F303 B3 F12 53.1(8)
F10 B3 F12 101.5(11)
F11 B3 F12 98.3(10)
F304 B3 F12 72.7(9)
F9 B3 F12 93.1(9)
F302 B3 F12 142.6(11)

loop_
_geom_bond_atom_site_label_1
_geom_bond_atom_site_label_2
_geom_bond_distance
Pd2 N9 1.999(6)
Pd2 C33 2.033(6)
Pd2 N8 2.065(5)
Pd2 N7 2.161(4)
Ru1 N2 2.056(5)
Ru1 N1 2.071(4)
Ru1 N4 2.075(4)
Ru1 N5 2.079(5)
Ru1 N3 2.079(4)
Ru1 N6 2.080(4)
N1 C1 1.339(7)
N1 C5 1.363(6)
N2 C10 1.340(7)
N2 C6 1.356(7)
N3 C11 1.311(7)
N3 C15 1.362(7)
N4 C20 1.349(7)
N4 C16 1.367(7)
N5 C24 1.343(6)
N5 C21 1.352(7)
N6 C25 1.340(7)
N6 C26 1.341(7)
N7 C24 1.327(7)
N7 C23 1.330(7)
N8 C25 1.342(6)
N8 C28 1.349(7)
C1 C2 1.369(8)
C2 C3 1.398(8)
C3 C4 1.370(8)
C3 C29 1.514(8)
C4 C5 1.372(7)
C5 C6 1.479(7)
C6 C7 1.361(8)
C7 C8 1.377(8)
C8 C9 1.397(9)
C8 C30 1.516(9)
C9 C10 1.362(8)
C11 C12 1.395(7)
C12 C13 1.393(9)
C13 C14 1.371(9)
C13 C31 1.486(7)
C14 C15 1.390(7)
C15 C16 1.461(8)
C16 C17 1.390(8)
C17 C18 1.378(10)
C18 C19 1.386(10)
C18 C32 1.525(9)
C19 C20 1.377(9)
C21 C22 1.348(8)
C22 C23 1.396(8)
C24 C25 1.455(7)
C26 C27 1.377(8)
C27 C28 1.351(9)
C34 N9 1.121(8)
C34 C35 1.477(10)
C36 C37 1.47(2)
C37 N10 1.03(2)
C38 C39 1.403(15)
C39 N11 1.119(13)
C40 C41 1.395(18)
C41 N12 1.23(2)
B1 F3 1.346(10)
B1 F2 1.361(10)
B1 F1 1.367(10)
B1 F4 1.371(10)
B2 F202 1.19(3)
B2 F201 1.28(6)
B2 F214 1.331(14)
B2 F8 1.367(14)
B2 F6 1.378(18)
B2 F213 1.38(2)
B2 F7 1.40(2)
B2 F5 1.418(18)
B2 F211 1.433(16)
B2 F204 1.43(3)
B2 F203 1.46(2)
B2 F212 1.474(16)
F5 F201 0.52(6)
F6 F202 0.54(4)
F7 F213 0.51(3)
F8 F214 0.528(16)
F8 F204 0.57(3)
F201 F211 0.94(5)
F201 F214 1.59(6)
F202 F212 0.73(3)
F202 F211 1.68(4)
F203 F213 0.77(3)
F204 F214 1.07(3)
B3 F301 1.317(14)
B3 F303 1.319(16)
B3 F10 1.327(18)
B3 F11 1.340(15)
B3 F304 1.368(17)
B3 F9 1.396(14)
B3 F302 1.414(19)
B3 F12 1.511(15)

loop_
_geom_torsion_atom_site_label_1
_geom_torsion_atom_site_label_2
_geom_torsion_atom_site_label_3
_geom_torsion_atom_site_label_4
_geom_torsion
N2 Ru1 N1 C1 -176.3(5)
N4 Ru1 N1 C1 -122.6(12)
N5 Ru1 N1 C1 11.8(4)
N3 Ru1 N1 C1 -86.8(4)
N6 Ru1 N1 C1 91.0(4)
N2 Ru1 N1 C5 5.5(4)
N4 Ru1 N1 C5 59.2(14)
N5 Ru1 N1 C5 -166.4(4)
N3 Ru1 N1 C5 95.1(4)
N6 Ru1 N1 C5 -87.2(4)
N1 Ru1 N2 C10 -179.6(4)
N4 Ru1 N2 C10 6.7(4)
N5 Ru1 N2 C10 -126.7(9)
N3 Ru1 N2 C10 85.2(4)
N6 Ru1 N2 C10 -91.5(4)
N1 Ru1 N2 C6 -6.8(4)
N4 Ru1 N2 C6 179.4(4)
N5 Ru1 N2 C6 46.1(11)
N3 Ru1 N2 C6 -102.1(4)
N6 Ru1 N2 C6 81.2(4)
N2 Ru1 N3 C11 81.7(5)
N1 Ru1 N3 C11 3.2(5)
N4 Ru1 N3 C11 178.6(5)
N5 Ru1 N3 C11 -93.0(5)
N6 Ru1 N3 C11 -146(2)
N2 Ru1 N3 C15 -93.2(4)
N1 Ru1 N3 C15 -171.6(4)
N4 Ru1 N3 C15 3.8(4)
N5 Ru1 N3 C15 92.2(4)
N6 Ru1 N3 C15 39(2)
N2 Ru1 N4 C20 -93.9(5)
N1 Ru1 N4 C20 -146.6(12)
N5 Ru1 N4 C20 78.7(5)
N3 Ru1 N4 C20 176.9(5)
N6 Ru1 N4 C20 -0.5(5)
N2 Ru1 N4 C16 88.2(4)
N1 Ru1 N4 C16 35.5(15)
N5 Ru1 N4 C16 -99.1(4)
N3 Ru1 N4 C16 -1.0(4)
N6 Ru1 N4 C16 -178.4(4)
N2 Ru1 N5 C24 31.0(11)
N1 Ru1 N5 C24 82.7(4)
N4 Ru1 N5 C24 -102.7(4)
N3 Ru1 N5 C24 178.9(4)
N6 Ru1 N5 C24 -4.8(3)
N2 Ru1 N5 C21 -146.8(8)
N1 Ru1 N5 C21 -95.1(5)
N4 Ru1 N5 C21 79.4(5)
N3 Ru1 N5 C21 1.0(5)
N6 Ru1 N5 C21 177.4(5)
N2 Ru1 N6 C25 -169.7(4)
N1 Ru1 N6 C25 -91.3(4)
N4 Ru1 N6 C25 93.0(4)
N5 Ru1 N6 C25 4.4(4)
N3 Ru1 N6 C25 58(2)
N2 Ru1 N6 C26 8.7(5)
N1 Ru1 N6 C26 87.1(5)
N4 Ru1 N6 C26 -88.6(5)
N5 Ru1 N6 C26 -177.2(5)
N3 Ru1 N6 C26 -123(2)
N9 Pd2 N7 C24 -178.1(4)
C33 Pd2 N7 C24 28(2)
N8 Pd2 N7 C24 0.0(4)
N9 Pd2 N7 C23 4.6(6)
C33 Pd2 N7 C23 -149.4(19)
N8 Pd2 N7 C23 -177.3(6)
N9 Pd2 N8 C25 59(5)
C33 Pd2 N8 C25 -177.0(4)
N7 Pd2 N8 C25 -0.5(4)
N9 Pd2 N8 C28 -121(5)
C33 Pd2 N8 C28 3.4(6)
N7 Pd2 N8 C28 179.9(5)
C5 N1 C1 C2 1.4(8)
Ru1 N1 C1 C2 -176.7(4)
N1 C1 C2 C3 0.5(9)
C1 C2 C3 C4 -2.1(9)
C1 C2 C3 C29 176.3(6)
C2 C3 C4 C5 1.9(9)
C29 C3 C4 C5 -176.5(6)
C1 N1 C5 C4 -1.6(8)
Ru1 N1 C5 C4 176.7(4)
C1 N1 C5 C6 178.1(4)
Ru1 N1 C5 C6 -3.6(6)
C3 C4 C5 N1 0.0(9)
C3 C4 C5 C6 -179.7(6)
C10 N2 C6 C7 2.1(8)
Ru1 N2 C6 C7 -171.3(4)
C10 N2 C6 C5 -179.6(4)
Ru1 N2 C6 C5 7.0(6)
N1 C5 C6 N2 -2.2(7)
C4 C5 C6 N2 177.5(5)
N1 C5 C6 C7 176.0(5)
C4 C5 C6 C7 -4.3(9)
N2 C6 C7 C8 -1.7(9)
C5 C6 C7 C8 -179.8(6)
C6 C7 C8 C9 0.8(9)
C6 C7 C8 C30 177.7(7)
C7 C8 C9 C10 -0.4(9)
C30 C8 C9 C10 -177.3(7)
C6 N2 C10 C9 -1.7(8)
Ru1 N2 C10 C9 170.9(4)
C8 C9 C10 N2 0.9(9)
C15 N3 C11 C12 0.6(9)
Ru1 N3 C11 C12 -174.1(5)
N3 C11 C12 C13 0.3(10)
C11 C12 C13 C14 -1.4(9)
C11 C12 C13 C31 178.5(6)
C12 C13 C14 C15 1.7(9)
C31 C13 C14 C15 -178.2(6)
C11 N3 C15 C14 -0.3(8)
Ru1 N3 C15 C14 174.9(4)
C11 N3 C15 C16 178.9(5)
Ru1 N3 C15 C16 -5.9(6)
C13 C14 C15 N3 -0.9(9)
C13 C14 C15 C16 -180.0(5)
C20 N4 C16 C17 -0.3(9)
Ru1 N4 C16 C17 177.8(5)
C20 N4 C16 C15 -179.8(5)
Ru1 N4 C16 C15 -1.8(6)
N3 C15 C16 N4 5.1(7)
C14 C15 C16 N4 -175.8(5)
N3 C15 C16 C17 -174.4(6)
C14 C15 C16 C17 4.7(9)
N4 C16 C17 C18 1.9(10)
C15 C16 C17 C18 -178.7(6)
C16 C17 C18 C19 -2.9(11)
C16 C17 C18 C32 -178.7(7)
C17 C18 C19 C20 2.4(12)
C32 C18 C19 C20 178.3(8)
C16 N4 C20 C19 -0.1(9)
Ru1 N4 C20 C19 -178.0(5)
C18 C19 C20 N4 -1.0(11)
C24 N5 C21 C22 -0.7(8)
Ru1 N5 C21 C22 177.1(4)
N5 C21 C22 C23 -0.9(9)
C24 N7 C23 C22 -1.0(9)
Pd2 N7 C23 C22 176.2(4)
C21 C22 C23 N7 1.7(9)
C23 N7 C24 N5 -0.8(9)
Pd2 N7 C24 N5 -178.5(4)
C23 N7 C24 C25 178.2(5)
Pd2 N7 C24 C25 0.5(6)
C21 N5 C24 N7 1.6(8)
Ru1 N5 C24 N7 -176.6(4)
C21 N5 C24 C25 -177.4(5)
Ru1 N5 C24 C25 4.4(6)
C26 N6 C25 N8 -0.8(8)
Ru1 N6 C25 N8 177.9(4)
C26 N6 C25 C24 177.9(5)
Ru1 N6 C25 C24 -3.5(6)
C28 N8 C25 N6 -0.8(8)
Pd2 N8 C25 N6 179.5(4)
C28 N8 C25 C24 -179.4(5)
Pd2 N8 C25 C24 0.9(6)
N7 C24 C25 N6 -179.7(4)
N5 C24 C25 N6 -0.6(8)
N7 C24 C25 N8 -1.0(8)
N5 C24 C25 N8 178.1(4)
C25 N6 C26 C27 0.6(8)
Ru1 N6 C26 C27 -177.8(4)
N6 C26 C27 C28 1.2(9)
C25 N8 C28 C27 2.6(9)
Pd2 N8 C28 C27 -177.8(4)
C26 C27 C28 N8 -2.8(10)
C35 C34 N9 Pd2 -122(75)
C33 Pd2 N9 C34 11(9)
N8 Pd2 N9 C34 135(8)
N7 Pd2 N9 C34 -166(9)
F202 B2 F5 F201 -166(8)
F214 B2 F5 F201 -36(8)
F8 B2 F5 F201 -24(8)
F6 B2 F5 F201 -145(8)
F213 B2 F5 F201 78(8)
F7 B2 F5 F201 89(8)
F211 B2 F5 F201 -172(10)
F204 B2 F5 F201 -13(8)
F203 B2 F5 F201 100(8)
F212 B2 F5 F201 -149(8)
F201 B2 F6 F202 -83(7)
F214 B2 F6 F202 -166(6)
F8 B2 F6 F202 170(6)
F213 B2 F6 F202 40(7)
F7 B2 F6 F202 53(7)
F5 B2 F6 F202 -69(6)
F211 B2 F6 F202 -60(6)
F204 B2 F6 F202 146(6)
F203 B2 F6 F202 52(7)
F212 B2 F6 F202 99(7)
F202 B2 F7 F213 -135(4)
F201 B2 F7 F213 -10(5)
F214 B2 F7 F213 73(4)
F8 B2 F7 F213 86(4)
F6 B2 F7 F213 -153(4)
F5 B2 F7 F213 -33(4)
F211 B2 F7 F213 -52(4)
F204 B2 F7 F213 101(4)
F203 B2 F7 F213 -147(11)
F212 B2 F7 F213 -164(4)
F202 B2 F8 F214 90(4)
F201 B2 F8 F214 -43(3)
F6 B2 F8 F214 85(2)
F213 B2 F8 F214 -129(2)
F7 B2 F8 F214 -150(2)
F5 B2 F8 F214 -34(2)
F211 B2 F8 F214 -22(3)
F204 B2 F8 F214 167(5)
F203 B2 F8 F214 -160(2)
F212 B2 F8 F214 99(2)
F202 B2 F8 F204 -77(5)
F201 B2 F8 F204 150(4)
F214 B2 F8 F204 -167(5)
F6 B2 F8 F204 -83(3)
F213 B2 F8 F204 64(3)
F7 B2 F8 F204 42(4)
F5 B2 F8 F204 159(3)
F211 B2 F8 F204 171(3)
F203 B2 F8 F204 33(4)
F212 B2 F8 F204 -68(3)
B2 F5 F201 F211 14(17)
B2 F5 F201 F214 43(8)
F202 B2 F201 F5 16(9)
F214 B2 F201 F5 142(8)
F8 B2 F201 F5 158(7)
F6 B2 F201 F5 41(9)
F213 B2 F201 F5 -102(8)
F7 B2 F201 F5 -98(7)
F211 B2 F201 F5 4(5)
F204 B2 F201 F5 170(7)
F203 B2 F201 F5 -90(7)
F212 B2 F201 F5 43(10)
F202 B2 F201 F211 12(5)
F214 B2 F201 F211 138(4)
F8 B2 F201 F211 154(3)
F6 B2 F201 F211 38(5)
F213 B2 F201 F211 -106(3)
F7 B2 F201 F211 -102(3)
F5 B2 F201 F211 -4(5)
F204 B2 F201 F211 166(3)
F203 B2 F201 F211 -94(3)
F212 B2 F201 F211 39(6)
F202 B2 F201 F214 -127(3)
F8 B2 F201 F214 15.5(11)
F6 B2 F201 F214 -101(2)
F213 B2 F201 F214 116.0(14)
F7 B2 F201 F214 119.6(15)
F5 B2 F201 F214 -142(8)
F211 B2 F201 F214 -138(4)
F204 B2 F201 F214 28(2)
F203 B2 F201 F214 128.0(17)
F212 B2 F201 F214 -100(3)
B2 F6 F202 F212 -91(5)
B2 F6 F202 F211 57(3)
F201 B2 F202 F6 110(6)
F214 B2 F202 F6 17(8)
F8 B2 F202 F6 -13(8)
F213 B2 F202 F6 -150(6)
F7 B2 F202 F6 -133(6)
F5 B2 F202 F6 116(6)
F211 B2 F202 F6 118(6)
F204 B2 F202 F6 -41(7)
F203 B2 F202 F6 -131(6)
F212 B2 F202 F6 -32(3)
F201 B2 F202 F212 142(5)
F214 B2 F202 F212 49(6)
F8 B2 F202 F212 19(6)
F6 B2 F202 F212 32(3)
F213 B2 F202 F212 -118(4)
F7 B2 F202 F212 -101(4)
F5 B2 F202 F212 148(4)
F211 B2 F202 F212 150(5)
F204 B2 F202 F212 -9(6)
F203 B2 F202 F212 -99(4)
F201 B2 F202 F211 -8(3)
F214 B2 F202 F211 -101(2)
F8 B2 F202 F211 -130(2)
F6 B2 F202 F211 -118(6)
F213 B2 F202 F211 92.6(17)
F7 B2 F202 F211 109.1(13)
F5 B2 F202 F211 -1.9(12)
F204 B2 F202 F211 -158(2)
F203 B2 F202 F211 111.6(12)
F212 B2 F202 F211 -150(5)
F202 B2 F203 F213 -146(3)
F201 B2 F203 F213 -24(3)
F214 B2 F203 F213 68(3)
F8 B2 F203 F213 78(2)
F6 B2 F203 F213 -163(2)
F7 B2 F203 F213 22(7)
F5 B2 F203 F213 -47(2)
F211 B2 F203 F213 -67(2)
F204 B2 F203 F213 90(2)
F212 B2 F203 F213 -175(2)
B2 F8 F204 F214 32(12)
F214 F8 F204 B2 -32(12)
F202 B2 F204 F8 120(4)
F201 B2 F204 F8 -32(5)
F214 B2 F204 F8 7(3)
F6 B2 F204 F8 105(3)
F213 B2 F204 F8 -118(3)
F7 B2 F204 F8 -139(3)
F5 B2 F204 F8 -27(4)
F211 B2 F204 F8 -14(5)
F203 B2 F204 F8 -149(3)
F212 B2 F204 F8 116(3)
F202 B2 F204 F214 113(3)
F201 B2 F204 F214 -39(3)
F8 B2 F204 F214 -7(3)
F6 B2 F204 F214 98.2(15)
F213 B2 F204 F214 -124.9(15)
F7 B2 F204 F214 -145.6(17)
F5 B2 F204 F214 -34(2)
F211 B2 F204 F214 -21(3)
F203 B2 F204 F214 -156.1(15)
F212 B2 F204 F214 109.3(14)
F5 F201 F211 B2 -166(17)
F214 F201 F211 B2 38(3)
F5 F201 F211 F202 -173(15)
B2 F201 F211 F202 -7(3)
F214 F201 F211 F202 31(5)
F202 B2 F211 F201 -170(4)
F214 B2 F211 F201 -42(4)
F8 B2 F211 F201 -33(4)
F6 B2 F211 F201 -150(4)
F213 B2 F211 F201 75(4)
F7 B2 F211 F201 92(4)
F5 B2 F211 F201 5(6)
F204 B2 F211 F201 -26(5)
F203 B2 F211 F201 104(4)
F212 B2 F211 F201 -155(4)
F201 B2 F211 F202 170(4)
F214 B2 F211 F202 128(2)
F8 B2 F211 F202 136(2)
F6 B2 F211 F202 20(2)
F213 B2 F211 F202 -115(2)
F7 B2 F211 F202 -98(2)
F5 B2 F211 F202 174(4)
F204 B2 F211 F202 143(3)
F203 B2 F211 F202 -86(2)
F212 B2 F211 F202 15(2)
F6 F202 F211 F201 -72(7)
F212 F202 F211 F201 -45(9)
B2 F202 F211 F201 9(4)
F6 F202 F211 B2 -81(6)
F212 F202 F211 B2 -54(7)
F6 F202 F212 B2 94(6)
F211 F202 F212 B2 43(5)
F201 B2 F212 F202 -55(6)
F214 B2 F212 F202 -142(5)
F8 B2 F212 F202 -165(5)
F6 B2 F212 F202 -52(5)
F213 B2 F212 F202 79(5)
F7 B2 F212 F202 86(5)
F5 B2 F212 F202 -38(5)
F211 B2 F212 F202 -31(5)
F204 B2 F212 F202 173(5)
F203 B2 F212 F202 83(5)
B2 F7 F213 F203 85(19)
B2 F203 F213 F7 -93(19)
F202 B2 F213 F7 51(5)
F201 B2 F213 F7 170(5)
F214 B2 F213 F7 -118(4)
F8 B2 F213 F7 -99(4)
F6 B2 F213 F7 35(5)
F5 B2 F213 F7 149(4)
F211 B2 F213 F7 132(4)
F204 B2 F213 F7 -78(4)
F203 B2 F213 F7 12(4)
F212 B2 F213 F7 18(5)
F202 B2 F213 F203 39(3)
F201 B2 F213 F203 159(3)
F214 B2 F213 F203 -130(2)
F8 B2 F213 F203 -111(2)
F6 B2 F213 F203 23(3)
F7 B2 F213 F203 -12(4)
F5 B2 F213 F203 138(2)
F211 B2 F213 F203 120(2)
F204 B2 F213 F203 -90(2)
F212 B2 F213 F203 7(3)
B2 F8 F214 F204 -33(12)
F204 F8 F214 B2 33(12)
F204 F8 F214 F201 71(13)
B2 F8 F214 F201 38(3)
B2 F204 F214 F8 145(13)
F8 F204 F214 B2 -145(13)
F8 F204 F214 F201 -115(12)
B2 F204 F214 F201 31(2)
F202 B2 F214 F8 -110(3)
F201 B2 F214 F8 136(3)
F6 B2 F214 F8 -103(2)
F213 B2 F214 F8 57(3)
F7 B2 F214 F8 35(3)
F5 B2 F214 F8 149(2)
F211 B2 F214 F8 162(2)
F204 B2 F214 F8 -7(3)
F203 B2 F214 F8 25(3)
F212 B2 F214 F8 -87(2)
F202 B2 F214 F204 -103(3)
F201 B2 F214 F204 143(3)
F8 B2 F214 F204 7(3)
F6 B2 F214 F204 -96.1(18)
F213 B2 F214 F204 63.8(18)
F7 B2 F214 F204 42(2)
F5 B2 F214 F204 155.7(18)
F211 B2 F214 F204 168.9(18)
F203 B2 F214 F204 32(2)
F212 B2 F214 F204 -80.1(18)
F202 B2 F214 F201 115(4)
F8 B2 F214 F201 -136(3)
F6 B2 F214 F201 121(3)
F213 B2 F214 F201 -79(3)
F7 B2 F214 F201 -101(3)
F5 B2 F214 F201 13(3)
F211 B2 F214 F201 26(3)
F204 B2 F214 F201 -143(3)
F203 B2 F214 F201 -110(3)
F212 B2 F214 F201 137(3)
F5 F201 F214 F8 -109(12)
F211 F201 F214 F8 -100(6)
B2 F201 F214 F8 -52(3)
F5 F201 F214 F204 -96(12)
F211 F201 F214 F204 -87(6)
B2 F201 F214 F204 -39(3)
F5 F201 F214 B2 -57(11)
F211 F201 F214 B2 -48(4)
